data_2005637
loop_
_publ_author_name
'B\"ocskei, Z.'
'G\'erczei, T.'
'Bodor, A.'
'Schwartz, R.'
'N\'aray-Szab\'o, G.'

_publ_section_title
;
 Three Testosterone Derivatives
;
_journal_issue 11
_journal_name_full 'Acta Crystallographica Section C'
_journal_page_first 2899
_journal_page_last 2903
_journal_paper_doi 10.1107/S0108270196006440
_journal_volume 52
_journal_year 1996
_chemical_formula_iupac 'C28 H37 N O3'
_chemical_formula_moiety 'C28 H37 N O3'
_chemical_formula_sum 'C28 H37 N O3'
_chemical_formula_weight 435.59
_chemical_melting_point .379E-305
_chemical_name_systematic
;
 anti-4-androsten-17beta-yl acetate-3-Obenzyloxime
;
_space_group_IT_number 19
_symmetry_cell_setting orthorhombic
_symmetry_space_group_name_Hall 'P 2ac 2ab'
_symmetry_space_group_name_H-M 'P 21 21 21'
_audit_creation_method SHELXL
_cell_angle_alpha 90.
_cell_angle_beta 90.
_cell_angle_gamma 90.
_cell_formula_units_Z 4
_cell_length_a 10.207(5)
_cell_length_b 40.174(7)
_cell_length_c 6.074(13)
_cell_measurement_reflns_used 14
_cell_measurement_temperature 296(2)
_cell_measurement_theta_max 49.27
_cell_measurement_theta_min 42.18
_cell_volume 2491(5)
_computing_cell_refinement 'MSC/AFC Diffractometer Control Software'
_computing_data_collection
;
MSC/AFC Diffractometer Control Software
(Molecular Structure Corporation, 1988)
;
_computing_data_reduction 'TEXSAN PROCESS (Molecular Structure Corporation, 1985, 1992)'
_computing_publication_material 'TEXSAN FINISH'
_computing_structure_refinement 'SHELXL93 (Sheldrick, 1993)'
_computing_structure_solution 'SHELXS86 (Sheldrick, 1990)'
_diffrn_ambient_temperature 296(2)
_diffrn_measurement_device 'Rigaku AFC-6S'
_diffrn_measurement_method \w/2\q
_diffrn_radiation_monochromator graphite
_diffrn_radiation_source 'fine-focus sealed tube'
_diffrn_radiation_type CuK\a
_diffrn_radiation_wavelength 1.54178
_diffrn_reflns_av_R_equivalents 0.0000
_diffrn_reflns_av_sigmaI/netI 0.1114
_diffrn_reflns_limit_h_max 12
_diffrn_reflns_limit_h_min 0
_diffrn_reflns_limit_k_max 50
_diffrn_reflns_limit_k_min 0
_diffrn_reflns_limit_l_max 7
_diffrn_reflns_limit_l_min 0
_diffrn_reflns_number 2798
_diffrn_reflns_theta_max 75.17
_diffrn_reflns_theta_min 2.20
_diffrn_standards_decay_% 0.10
_diffrn_standards_interval_count 150
_diffrn_standards_number 3
_exptl_absorpt_coefficient_mu 0.582
_exptl_absorpt_correction_type none
_exptl_crystal_colour transparent
_exptl_crystal_density_diffrn 1.162
_exptl_crystal_density_method 'not measured'
_exptl_crystal_description plate
_exptl_crystal_F_000 944
_exptl_crystal_size_max 1.0
_exptl_crystal_size_mid 0.5
_exptl_crystal_size_min 0.1
_refine_diff_density_max 0.182
_refine_diff_density_min -0.182
_refine_ls_abs_structure_details 'Flack (1983) parameter = -0.5(10)'
_refine_ls_abs_structure_Flack -0.5(10)
_refine_ls_extinction_coef 0.0013(3)
_refine_ls_extinction_method SHELXL93
_refine_ls_goodness_of_fit_all 1.075
_refine_ls_goodness_of_fit_obs 1.238
_refine_ls_hydrogen_treatment refU
_refine_ls_matrix_type full
_refine_ls_number_parameters 294
_refine_ls_number_reflns 2789
_refine_ls_number_restraints 0
_refine_ls_restrained_S_all 1.180
_refine_ls_restrained_S_obs 1.238
_refine_ls_R_factor_all 0.1965
_refine_ls_R_factor_obs 0.0520
_refine_ls_shift/esd_max -0.027
_refine_ls_shift/esd_mean 0.006
_refine_ls_structure_factor_coef Fsqd
_refine_ls_weighting_scheme
;
calc w = 1/[\s^2^(F~o~^2^) + (0.0545P)^2^ + 1.0367P]
where P = (F~o~^2^ + 2F~c~^2^)/3
;
_refine_ls_wR_factor_all 0.2097
_refine_ls_wR_factor_obs 0.1219
_reflns_number_observed 1044
_reflns_number_total 2798
_reflns_observed_criterion >2sigma(I)
_cod_data_source_file ka1197.cif
_cod_data_source_block 2
_cod_original_cell_volume 2491(6)
_cod_database_code 2005637

loop_
_symmetry_equiv_pos_as_xyz
'x, y, z'
'-x+1/2, -y, z+1/2'
'x+1/2, -y+1/2, -z'
'-x, y+1/2, -z+1/2'

loop_
_atom_site_aniso_label
_atom_site_aniso_U_11
_atom_site_aniso_U_22
_atom_site_aniso_U_33
_atom_site_aniso_U_12
_atom_site_aniso_U_13
_atom_site_aniso_U_23
O1 0.072(3) 0.046(2) 0.100(4) 0.011(3) -0.019(4) -0.017(3)
O2 0.078(4) 0.063(3) 0.084(4) -0.028(3) 0.001(4) -0.001(3)
O3 0.224(9) 0.156(7) 0.134(7) -0.124(7) 0.033(8) 0.008(6)
N1 0.070(4) 0.052(3) 0.078(5) 0.009(3) -0.003(4) -0.006(3)
C1 0.071(5) 0.045(4) 0.090(6) 0.001(4) -0.031(5) -0.003(4)
C2 0.079(5) 0.052(4) 0.091(6) 0.013(4) -0.032(6) 0.001(4)
C3 0.058(5) 0.049(4) 0.054(5) 0.000(4) 0.005(4) 0.003(4)
C4 0.047(4) 0.047(4) 0.053(5) 0.000(3) 0.005(4) 0.000(4)
C5 0.044(4) 0.049(4) 0.044(4) 0.001(3) 0.006(4) 0.006(3)
C6 0.052(4) 0.054(4) 0.082(6) 0.009(4) -0.003(5) -0.009(4)
C7 0.059(5) 0.042(4) 0.090(6) 0.010(3) -0.006(5) -0.002(4)
C8 0.045(4) 0.051(4) 0.035(4) -0.002(3) -0.002(4) 0.000(3)
C9 0.056(4) 0.048(4) 0.036(4) 0.003(3) 0.001(4) 0.003(3)
C10 0.057(4) 0.045(3) 0.040(4) -0.002(3) -0.004(4) 0.001(3)
C11 0.085(6) 0.060(4) 0.106(7) -0.012(5) -0.045(6) 0.012(5)
C12 0.062(5) 0.062(4) 0.095(7) -0.016(4) -0.024(5) 0.005(5)
C13 0.057(4) 0.047(4) 0.045(4) -0.010(3) 0.007(4) 0.002(3)
C14 0.054(4) 0.045(3) 0.039(4) 0.000(3) -0.001(4) 0.005(3)
C15 0.070(5) 0.052(4) 0.091(7) 0.004(4) -0.009(5) -0.005(4)
C16 0.085(6) 0.059(4) 0.088(7) -0.013(5) -0.007(6) 0.003(5)
C17 0.065(5) 0.064(4) 0.059(5) -0.006(4) 0.007(5) -0.003(4)
C18 0.125(8) 0.099(6) 0.052(6) -0.039(6) 0.006(6) -0.002(5)
C19 0.133(8) 0.069(5) 0.051(5) -0.036(5) 0.001(6) 0.011(4)
C20 0.064(5) 0.043(4) 0.075(6) 0.001(4) -0.001(5) -0.009(4)
C21 0.045(4) 0.048(4) 0.064(5) -0.007(3) -0.004(4) -0.006(4)
C22 0.069(5) 0.063(5) 0.079(6) -0.005(4) -0.016(5) -0.011(5)
C23 0.087(6) 0.079(6) 0.091(7) 0.013(5) -0.014(6) -0.005(6)
C24 0.075(6) 0.063(5) 0.101(8) 0.007(5) -0.010(7) 0.008(6)
C25 0.082(6) 0.051(4) 0.112(8) 0.000(4) -0.003(7) -0.021(5)
C26 0.075(5) 0.058(4) 0.076(6) 0.018(4) -0.011(6) -0.015(5)
C27 0.078(6) 0.068(5) 0.110(8) -0.029(5) -0.006(7) 0.008(6)
C28 0.074(6) 0.068(5) 0.165(10) -0.011(5) -0.031(8) -0.002(6)

loop_
_atom_site_label
_atom_site_occupancy
_atom_site_fract_x
_atom_site_fract_y
_atom_site_fract_z
_atom_site_U_iso_or_equiv
_atom_site_thermal_displace_type
_atom_site_calc_flag
_atom_site_refinement_flags
_atom_site_type_symbol
O1 1 0.3490(5) 0.81429(10) 0.8803(9) 0.073(2) Uani d . O
O2 1 0.0704(5) 0.54522(11) 0.3830(9) 0.075(2) Uani d . O
O3 1 -0.0311(10) 0.5138(2) 0.6270(15) 0.171(4) Uani d . O
N1 1 0.4325(6) 0.78668(13) 0.9160(11) 0.066(2) Uani d . N
C1 1 0.2309(7) 0.72631(14) 0.6098(14) 0.069(2) Uani d . C
H1A 1 0.1885(7) 0.72002(14) 0.7464(14) 0.084(6) Uiso calc R H
H1B 1 0.1647(7) 0.72646(14) 0.4952(14) 0.084(6) Uiso calc R H
C2 1 0.2872(7) 0.76176(15) 0.6344(14) 0.074(2) Uani d . C
H2A 1 0.3175(7) 0.76964(15) 0.4924(14) 0.084(6) Uiso calc R H
H2B 1 0.2189(7) 0.77669(15) 0.6851(14) 0.084(6) Uiso calc R H
C3 1 0.3981(7) 0.7621(2) 0.7943(13) 0.054(2) Uani d . C
C4 1 0.4776(7) 0.73215(14) 0.8101(12) 0.049(2) Uani d . C
H4 1 0.5504(7) 0.73253(14) 0.9023(12) 0.087(11) Uiso calc R H
C5 1 0.4522(6) 0.70412(15) 0.6996(11) 0.046(2) Uani d . C
C6 1 0.5453(6) 0.67513(14) 0.7193(14) 0.063(2) Uani d . C
H6A 1 0.6063(6) 0.67930(14) 0.8386(14) 0.084(6) Uiso calc R H
H6B 1 0.5954(6) 0.67310(14) 0.5843(14) 0.084(6) Uiso calc R H
C7 1 0.4728(7) 0.64256(14) 0.7628(14) 0.063(2) Uani d . C
H7A 1 0.5352(7) 0.62434(14) 0.7632(14) 0.084(6) Uiso calc R H
H7B 1 0.4323(7) 0.64352(14) 0.9071(14) 0.084(6) Uiso calc R H
C8 1 0.3692(6) 0.63589(14) 0.5926(11) 0.044(2) Uani d . C
H8 1 0.4119(6) 0.63437(14) 0.4484(11) 0.034(8) Uiso calc R H
C9 1 0.2704(7) 0.66482(14) 0.5849(11) 0.047(2) Uani d . C
H9 1 0.2304(7) 0.66541(14) 0.7315(11) 0.034(8) Uiso calc R H
C10 1 0.3346(7) 0.70016(15) 0.5528(11) 0.047(2) Uani d . C
C11 1 0.1587(7) 0.6580(2) 0.4276(15) 0.084(3) Uani d . C
H11A 1 0.1915(7) 0.6587(2) 0.2778(15) 0.084(6) Uiso calc R H
H11B 1 0.0933(7) 0.6754(2) 0.4431(15) 0.084(6) Uiso calc R H
C12 1 0.0941(7) 0.62397(15) 0.4688(14) 0.073(2) Uani d . C
H12A 1 0.0508(7) 0.62425(15) 0.6110(14) 0.084(6) Uiso calc R H
H12B 1 0.0280(7) 0.62003(15) 0.3571(14) 0.084(6) Uiso calc R H
C13 1 0.1918(7) 0.59626(15) 0.4642(11) 0.050(2) Uani d . C
C14 1 0.2976(6) 0.60366(13) 0.6343(11) 0.046(2) Uani d . C
H14 1 0.2512(6) 0.60679(13) 0.7740(11) 0.034(8) Uiso calc R H
C15 1 0.3701(7) 0.57073(14) 0.6565(15) 0.071(2) Uani d . C
H15A 1 0.4372(7) 0.56868(14) 0.5442(15) 0.084(6) Uiso calc R H
H15B 1 0.4110(7) 0.56891(14) 0.8002(15) 0.084(6) Uiso calc R H
C16 1 0.2652(7) 0.5441(2) 0.6273(15) 0.077(3) Uani d . C
H16A 1 0.2489(7) 0.5327(2) 0.7652(15) 0.084(6) Uiso calc R H
H16B 1 0.2920(7) 0.5279(2) 0.5179(15) 0.084(6) Uiso calc R H
C17 1 0.1419(7) 0.5628(2) 0.5509(13) 0.063(2) Uani d . C
H17 1 0.0845(7) 0.5666(2) 0.6776(13) 0.034(8) Uiso calc R H
C18 1 0.2463(9) 0.5904(2) 0.2333(13) 0.092(3) Uani d . C
H18A 1 0.3085(9) 0.5725(2) 0.2371(13) 0.132(13) Uiso calc R H
H18B 1 0.2887(9) 0.6103(2) 0.1823(13) 0.132(13) Uiso calc R H
H18C 1 0.1759(9) 0.5848(2) 0.1352(13) 0.132(13) Uiso calc R H
C19 1 0.3807(9) 0.7042(2) 0.3094(12) 0.084(3) Uani d . C
H19A 1 0.3070(9) 0.7018(2) 0.2125(12) 0.132(13) Uiso calc R H
H19B 1 0.4449(9) 0.6875(2) 0.2758(12) 0.132(13) Uiso calc R H
H19C 1 0.4186(9) 0.7259(2) 0.2900(12) 0.132(13) Uiso calc R H
C20 1 0.3870(7) 0.83998(14) 1.0270(12) 0.061(2) Uani d . C
H20A 1 0.4800(7) 0.84436(14) 1.0119(12) 0.084(6) Uiso calc R H
H20B 1 0.3701(7) 0.83324(14) 1.1777(12) 0.084(6) Uiso calc R H
C21 1 0.3103(7) 0.8708(2) 0.9737(13) 0.053(2) Uani d . C
C22 1 0.2469(7) 0.8744(2) 0.7785(15) 0.070(2) Uani d . C
H22 1 0.2486(7) 0.8573(2) 0.6754(15) 0.087(11) Uiso calc R H
C23 1 0.1799(9) 0.9035(2) 0.7330(16) 0.086(3) Uani d . C
H23 1 0.1369(9) 0.9058(2) 0.5987(16) 0.087(11) Uiso calc R H
C24 1 0.1754(8) 0.9290(2) 0.8806(16) 0.080(3) Uani d . C
H24 1 0.1306(8) 0.9485(2) 0.8481(16) 0.087(11) Uiso calc R H
C25 1 0.2378(8) 0.9252(2) 1.0763(17) 0.081(3) Uani d . C
H25 1 0.2356(8) 0.9423(2) 1.1799(17) 0.087(11) Uiso calc R H
C26 1 0.3042(7) 0.8962(2) 1.1216(14) 0.070(2) Uani d . C
H26 1 0.3461(7) 0.8939(2) 1.2567(14) 0.087(11) Uiso calc R H
C27 1 -0.0148(9) 0.5222(2) 0.4394(20) 0.085(3) Uani d . C
C28 1 -0.0798(8) 0.5072(2) 0.2445(19) 0.102(3) Uani d . C
H28A 1 -0.0505(8) 0.5183(2) 0.1134(19) 0.132(13) Uiso calc R H
H28B 1 -0.1730(8) 0.5096(2) 0.2581(19) 0.132(13) Uiso calc R H
H28C 1 -0.0579(8) 0.4840(2) 0.2361(19) 0.132(13) Uiso calc R H

loop_
_atom_type_symbol
_atom_type_description
_atom_type_scat_dispersion_real
_atom_type_scat_dispersion_imag
_atom_type_scat_source
O O 0.0492 0.0322 'International Tables Vol C Tables 4.2.6.8 and 6.1.1.4'
N N 0.0311 0.0180 'International Tables Vol C Tables 4.2.6.8 and 6.1.1.4'
C C 0.0181 0.0091 'International Tables Vol C Tables 4.2.6.8 and 6.1.1.4'
H H 0.0000 0.0000 'International Tables Vol C Tables 4.2.6.8 and 6.1.1.4'

loop_
_geom_angle_atom_site_label_1
_geom_angle_atom_site_label_2
_geom_angle_atom_site_label_3
_geom_angle
N1 O1 C20 108.0(5)
C27 O2 C17 119.7(7)
C3 N1 O1 110.5(6)
C10 C1 C2 113.5(6)
C3 C2 C1 110.8(6)
N1 C3 C4 116.5(7)
N1 C3 C2 126.2(6)
C4 C3 C2 117.3(6)
C5 C4 C3 123.8(7)
C4 C5 C10 122.8(6)
C4 C5 C6 119.2(6)
C10 C5 C6 117.9(6)
C5 C6 C7 111.7(5)
C8 C7 C6 112.0(6)
C7 C8 C14 112.2(5)
C7 C8 C9 110.3(5)
C14 C8 C9 109.6(5)
C11 C9 C8 112.1(5)
C11 C9 C10 113.4(5)
C8 C9 C10 114.3(5)
C5 C10 C1 110.2(5)
C5 C10 C19 108.1(6)
C1 C10 C19 110.5(6)
C5 C10 C9 110.7(5)
C1 C10 C9 107.6(5)
C19 C10 C9 109.8(5)
C9 C11 C12 112.4(6)
C13 C12 C11 111.9(6)
C12 C13 C14 108.3(5)
C12 C13 C18 112.0(7)
C14 C13 C18 113.3(6)
C12 C13 C17 115.2(6)
C14 C13 C17 100.0(6)
C18 C13 C17 107.6(6)
C8 C14 C15 121.7(6)
C8 C14 C13 113.4(5)
C15 C14 C13 103.6(5)
C16 C15 C14 104.9(6)
C15 C16 C17 105.6(5)
O2 C17 C13 110.8(6)
O2 C17 C16 113.0(6)
C13 C17 C16 105.1(6)
O1 C20 C21 108.8(6)
C22 C21 C26 118.3(7)
C22 C21 C20 121.6(7)
C26 C21 C20 120.0(7)
C21 C22 C23 120.0(8)
C24 C23 C22 121.3(9)
C25 C24 C23 118.6(8)
C24 C25 C26 120.0(8)
C21 C26 C25 121.7(8)
O3 C27 O2 122.5(10)
O3 C27 C28 125.4(9)
O2 C27 C28 111.9(9)

loop_
_geom_bond_atom_site_label_1
_geom_bond_atom_site_label_2
_geom_bond_distance
O1 N1 1.415(6)
O1 C20 1.418(7)
O2 C27 1.314(9)
O2 C17 1.439(8)
O3 C27 1.201(11)
N1 C3 1.282(8)
C1 C10 1.531(9)
C1 C2 1.543(8)
C2 C3 1.492(9)
C3 C4 1.455(8)
C4 C5 1.336(8)
C5 C10 1.504(9)
C5 C6 1.508(8)
C6 C7 1.526(8)
C7 C8 1.503(9)
C8 C14 1.508(8)
C8 C9 1.539(8)
C9 C11 1.512(9)
C9 C10 1.576(8)
C10 C19 1.560(10)
C11 C12 1.539(8)
C12 C13 1.495(9)
C13 C14 1.524(9)
C13 C18 1.527(10)
C13 C17 1.532(8)
C14 C15 1.522(8)
C15 C16 1.524(9)
C16 C17 1.536(9)
C20 C21 1.501(8)
C21 C22 1.359(10)
C21 C26 1.360(9)
C22 C23 1.382(10)
C23 C24 1.360(10)
C24 C25 1.357(11)
C25 C26 1.376(9)
C27 C28 1.486(12)

loop_
_geom_torsion_atom_site_label_1
_geom_torsion_atom_site_label_2
_geom_torsion_atom_site_label_3
_geom_torsion_atom_site_label_4
_geom_torsion
C20 O1 N1 C3 177.0(6)
C10 C1 C2 C3 -53.3(9)
O1 N1 C3 C4 178.6(6)
O1 N1 C3 C2 0.4(10)
C1 C2 C3 N1 -150.8(8)
C1 C2 C3 C4 31.0(9)
N1 C3 C4 C5 177.7(7)
C2 C3 C4 C5 -3.9(10)
C3 C4 C5 C10 -2.4(10)
C3 C4 C5 C6 176.8(7)
C4 C5 C6 C7 132.6(7)
C10 C5 C6 C7 -48.1(9)
C5 C6 C7 C8 54.6(8)
C6 C7 C8 C14 179.8(6)
C6 C7 C8 C9 -57.7(7)
C7 C8 C9 C11 -175.8(6)
C14 C8 C9 C11 -51.7(8)
C7 C8 C9 C10 53.3(7)
C14 C8 C9 C10 177.4(6)
C4 C5 C10 C1 -19.3(8)
C6 C5 C10 C1 161.5(6)
C4 C5 C10 C19 101.5(7)
C6 C5 C10 C19 -77.7(7)
C4 C5 C10 C9 -138.2(6)
C6 C5 C10 C9 42.5(8)
C2 C1 C10 C5 46.8(9)
C2 C1 C10 C19 -72.6(8)
C2 C1 C10 C9 167.6(6)
C11 C9 C10 C5 -174.9(6)
C8 C9 C10 C5 -44.7(8)
C11 C9 C10 C1 64.6(8)
C8 C9 C10 C1 -165.1(6)
C11 C9 C10 C19 -55.7(8)
C8 C9 C10 C19 74.5(8)
C8 C9 C11 C12 51.1(8)
C10 C9 C11 C12 -177.6(6)
C9 C11 C12 C13 -54.5(9)
C11 C12 C13 C14 56.7(8)
C11 C12 C13 C18 -69.0(9)
C11 C12 C13 C17 167.6(7)
C7 C8 C14 C15 -55.4(9)
C9 C8 C14 C15 -178.3(6)
C7 C8 C14 C13 180.0(5)
C9 C8 C14 C13 57.0(7)
C12 C13 C14 C8 -59.9(7)
C18 C13 C14 C8 65.0(7)
C17 C13 C14 C8 179.2(6)
C12 C13 C14 C15 166.2(6)
C18 C13 C14 C15 -68.9(8)
C17 C13 C14 C15 45.3(7)
C8 C14 C15 C16 -163.4(7)
C13 C14 C15 C16 -34.4(8)
C14 C15 C16 C17 9.3(9)
C27 O2 C17 C13 -157.6(7)
C27 O2 C17 C16 84.8(9)
C12 C13 C17 O2 82.4(8)
C14 C13 C17 O2 -161.7(5)
C18 C13 C17 O2 -43.3(8)
C12 C13 C17 C16 -155.2(7)
C14 C13 C17 C16 -39.4(7)
C18 C13 C17 C16 79.1(8)
C15 C16 C17 O2 139.9(7)
C15 C16 C17 C13 19.0(9)
N1 O1 C20 C21 173.4(5)
O1 C20 C21 C22 -17.0(10)
O1 C20 C21 C26 163.8(6)
C26 C21 C22 C23 0.8(11)
C20 C21 C22 C23 -178.4(7)
C21 C22 C23 C24 -0.1(13)
C22 C23 C24 C25 -0.4(14)
C23 C24 C25 C26 0.3(13)
C22 C21 C26 C25 -1.0(12)
C20 C21 C26 C25 178.3(7)
C24 C25 C26 C21 0.4(13)
C17 O2 C27 O3 -4.2(15)
C17 O2 C27 C28 179.3(7)

loop_
_cod_related_entry_id
_cod_related_entry_database
_cod_related_entry_code
1 ChemSpider 21186680
